data_7029147
loop_
_publ_author_name
'Alm\'a\<si, Miroslav'
'Zele\<n\'ak, Vladim\'ir'
'Opanasenko, Maksym'
'Cejka, J\'i\<r\'i'

_publ_section_title
;
 A novel nickel metal-organic framework with fluorite-like structure: gas
 adsorption properties and catalytic activity in Knoevenagel condensation.
;
_journal_issue 9
_journal_name_full 'Dalton transactions (Cambridge, England : 2003)'
_journal_page_first 3730
_journal_page_last 3738
_journal_paper_doi 10.1039/c3dt52698d
_journal_volume 43
_journal_year 2014
_chemical_formula_moiety 'C29 H16 Ni2 O12, 2(O)'
_chemical_formula_sum 'C29 H16 Ni2 O14'
_chemical_formula_weight 705.80
_space_group_IT_number 58
_symmetry_cell_setting orthorhombic
_symmetry_space_group_name_Hall '-P 2 2n'
_symmetry_space_group_name_H-M 'P n n m'
_atom_sites_solution_hydrogens geom
_atom_sites_solution_primary direct
_atom_sites_solution_secondary difmap
_audit_creation_method SHELXL-97
_cell_angle_alpha 90.00
_cell_angle_beta 90.00
_cell_angle_gamma 90.00
_cell_formula_units_Z 4
_cell_length_a 14.9927(17)
_cell_length_b 17.2321(16)
_cell_length_c 24.798(3)
_cell_measurement_reflns_used 2525
_cell_measurement_temperature 170(2)
_cell_measurement_theta_max 29.1328
_cell_measurement_theta_min 3.0462
_cell_volume 6406.7(12)
_computing_cell_refinement
;
CrysAlisPro, Agilent Technologies,
Version 1.171.36.20 (release 27-06-2012 CrysAlis171 .NET)
(compiled Jul 11 2012,15:38:31)
;
_computing_data_collection
;
CrysAlisPro, Agilent Technologies,
Version 1.171.36.20 (release 27-06-2012 CrysAlis171 .NET)
(compiled Jul 11 2012,15:38:31)
;
_computing_data_reduction
;
CrysAlisPro, Agilent Technologies,
Version 1.171.36.20 (release 27-06-2012 CrysAlis171 .NET)
(compiled Jul 11 2012,15:38:31)
;
_computing_molecular_graphics 'Diamond (Crystal Impact, 2009)'
_computing_publication_material SHELXL-97
_computing_structure_refinement 'SHELXL-97 (Sheldrick, 2008)'
_computing_structure_solution 'SHELXS-97 (Sheldrick, 2008)'
_diffrn_ambient_temperature 170(2)
_diffrn_detector_area_resol_mean 8.3438
_diffrn_measured_fraction_theta_full 0.996
_diffrn_measured_fraction_theta_max 0.996
_diffrn_measurement_device_type 'Xcalibur, Sapphire2, large Be window'
_diffrn_measurement_method '\w scans'
_diffrn_radiation_monochromator graphite
_diffrn_radiation_source 'fine-focus sealed tube'
_diffrn_radiation_type MoK\a
_diffrn_radiation_wavelength 0.71073
_diffrn_reflns_av_R_equivalents 0.0837
_diffrn_reflns_av_sigmaI/netI 0.1523
_diffrn_reflns_limit_h_max 10
_diffrn_reflns_limit_h_min -18
_diffrn_reflns_limit_k_max 20
_diffrn_reflns_limit_k_min -21
_diffrn_reflns_limit_l_max 31
_diffrn_reflns_limit_l_min -19
_diffrn_reflns_number 17541
_diffrn_reflns_theta_full 26.50
_diffrn_reflns_theta_max 26.50
_diffrn_reflns_theta_min 3.05
_exptl_absorpt_coefficient_mu 0.621
_exptl_absorpt_correction_T_max 0.926
_exptl_absorpt_correction_T_min 0.899
_exptl_absorpt_correction_type multi-scan
_exptl_absorpt_process_details
;
CrysAlisPro, Agilent Technologies,
Version 1.171.36.20 (release 27-06-2012 CrysAlis171 .NET)
(compiled Jul 11 2012,15:38:31)
Empirical absorption correction using spherical harmonics,
 implemented in SCALE3 ABSPACK scaling algorithm.
;
_exptl_crystal_colour green
_exptl_crystal_density_diffrn 0.732
_exptl_crystal_density_method 'not measured'
_exptl_crystal_description plate
_exptl_crystal_F_000 1432
_exptl_crystal_size_max 0.5523
_exptl_crystal_size_mid 0.1435
_exptl_crystal_size_min 0.1245
_platon_squeeze_details
;
;
_refine_diff_density_max 1.297
_refine_diff_density_min -0.778
_refine_diff_density_rms 0.111
_refine_ls_extinction_method none
_refine_ls_goodness_of_fit_ref 0.899
_refine_ls_hydrogen_treatment constr
_refine_ls_matrix_type full
_refine_ls_number_parameters 212
_refine_ls_number_reflns 6782
_refine_ls_number_restraints 0
_refine_ls_restrained_S_all 0.899
_refine_ls_R_factor_all 0.1365
_refine_ls_R_factor_gt 0.0863
_refine_ls_shift/su_max 0.000
_refine_ls_shift/su_mean 0.000
_refine_ls_structure_factor_coef Fsqd
_refine_ls_weighting_details 'calc w=1/[\s^2^(Fo^2^)+(0.1350P)^2^+0.0000P] where P=(Fo^2^+2Fc^2^)/3'
_refine_ls_weighting_scheme calc
_refine_ls_wR_factor_gt 0.2356
_refine_ls_wR_factor_ref 0.2556
_reflns_number_gt 3242
_reflns_number_total 6782
_reflns_threshold_expression >2sigma(I)
_cod_data_source_file c3dt52698d.txt
_cod_data_source_block shelxl
_cod_database_code 7029147

loop_
_symmetry_equiv_pos_as_xyz
'x, y, z'
'-x, -y, z'
'x+1/2, -y+1/2, -z+1/2'
'-x+1/2, y+1/2, -z+1/2'
'-x, -y, -z'
'x, y, -z'
'-x-1/2, y-1/2, z-1/2'
'x-1/2, -y-1/2, z-1/2'

loop_
_atom_site_label
_atom_site_type_symbol
_atom_site_fract_x
_atom_site_fract_y
_atom_site_fract_z
_atom_site_U_iso_or_equiv
_atom_site_adp_type
_atom_site_occupancy
_atom_site_symmetry_multiplicity
_atom_site_calc_flag
_atom_site_refinement_flags
Ni1 Ni 0.30544(6) 0.21086(5) 0.0000 0.0297(3) Uani 1 2 d S
Ni2 Ni 0.39507(7) 0.02422(6) 0.0000 0.0387(3) Uani 1 2 d S
O7 O 0.1916(4) 0.2826(3) 0.0000 0.0526(15) Uani 1 2 d S
O5 O 0.3571(3) 0.2833(2) 0.05826(15) 0.0466(10) Uani 1 1 d .
O1 O 0.4207(3) 0.1406(3) 0.0000 0.0330(11) Uani 1 2 d S
C6 C 0.0000 0.0000 0.2459(3) 0.0308(16) Uani 1 2 d S
O3 O 0.3092(3) 0.0327(2) 0.06131(17) 0.0546(11) Uani 1 1 d .
O4 O 0.2465(3) 0.1485(2) 0.05876(17) 0.0617(12) Uani 1 1 d .
C5 C 0.0756(3) 0.0231(3) 0.20663(18) 0.0277(11) Uani 1 1 d .
C13 C 0.4761(3) 0.4332(3) 0.21496(18) 0.0306(11) Uani 1 1 d .
O2 O 0.5000 0.0000 0.0562(2) 0.0527(15) Uani 1 2 d S
C2 C 0.1932(4) 0.0622(3) 0.1229(2) 0.0410(13) Uani 1 1 d .
C4 C 0.1487(4) -0.0227(3) 0.1956(2) 0.0407(13) Uani 1 1 d .
H4 H 0.1592 -0.0666 0.2165 0.049 Uiso 1 1 calc R
C8 C 0.1235(4) 0.1087(3) 0.1350(2) 0.0435(14) Uani 1 1 d .
H8 H 0.1157 0.1548 0.1161 0.052 Uiso 1 1 calc R
C3 C 0.2069(4) -0.0047(3) 0.1539(2) 0.0466(15) Uani 1 1 d .
H3 H 0.2550 -0.0370 0.1466 0.056 Uiso 1 1 calc R
C7 C 0.0633(4) 0.0888(3) 0.1750(2) 0.0394(13) Uani 1 1 d .
H7 H 0.0137 0.1201 0.1809 0.047 Uiso 1 1 calc R
O6 O 0.4726(4) 0.2116(3) 0.0841(2) 0.095(2) Uani 1 1 d .
C12 C 0.3981(4) 0.4401(3) 0.1837(2) 0.0451(14) Uani 1 1 d .
H12 H 0.3579 0.4801 0.1904 0.054 Uiso 1 1 calc R
C11 C 0.3814(4) 0.3868(3) 0.1428(2) 0.0503(16) Uani 1 1 d .
H11 H 0.3301 0.3914 0.1219 0.060 Uiso 1 1 calc R
C1 C 0.2561(4) 0.0832(3) 0.0775(2) 0.0391(13) Uani 1 1 d .
C10 C 0.4406(4) 0.3272(3) 0.1330(2) 0.0449(14) Uani 1 1 d .
C14 C 0.5318(4) 0.3724(3) 0.2052(2) 0.0476(15) Uani 1 1 d .
H14 H 0.5826 0.3660 0.2263 0.057 Uiso 1 1 calc R
C15 C 0.5138(4) 0.3206(4) 0.1648(2) 0.0505(16) Uani 1 1 d .
H15 H 0.5530 0.2796 0.1590 0.061 Uiso 1 1 calc R
C9 C 0.4199(5) 0.2706(4) 0.0877(3) 0.0577(17) Uani 1 1 d .
O8 O 0.3743(4) -0.0956(3) 0.0000 0.071(2) Uani 1 2 d S
O1W O 0.5602(5) 0.1010(4) 0.1322(3) 0.151(3) Uani 1 1 d .

loop_
_atom_site_aniso_label
_atom_site_aniso_U_11
_atom_site_aniso_U_22
_atom_site_aniso_U_33
_atom_site_aniso_U_23
_atom_site_aniso_U_13
_atom_site_aniso_U_12
Ni1 0.0370(5) 0.0319(5) 0.0203(4) 0.000 0.000 0.0015(4)
Ni2 0.0453(6) 0.0404(6) 0.0304(5) 0.000 0.000 0.0039(5)
O7 0.049(3) 0.055(4) 0.054(3) 0.000 0.000 -0.002(3)
O5 0.055(2) 0.047(2) 0.039(2) -0.0173(18) -0.018(2) 0.014(2)
O1 0.043(3) 0.036(3) 0.020(2) 0.000 0.000 0.011(2)
C6 0.039(4) 0.031(4) 0.022(3) 0.000 0.000 0.002(3)
O3 0.050(2) 0.053(3) 0.060(3) 0.014(2) 0.023(2) 0.009(2)
O4 0.075(3) 0.051(3) 0.059(2) 0.018(2) 0.031(2) 0.013(2)
C5 0.033(3) 0.030(3) 0.020(2) -0.005(2) -0.007(2) -0.001(2)
C13 0.035(3) 0.036(3) 0.021(2) -0.001(2) 0.000(2) 0.002(2)
O2 0.058(4) 0.053(3) 0.047(3) 0.000 0.000 0.022(3)
C2 0.042(3) 0.045(3) 0.036(3) 0.003(3) 0.003(3) 0.001(3)
C4 0.046(3) 0.043(3) 0.033(3) 0.014(3) 0.005(3) 0.010(3)
C8 0.051(4) 0.042(3) 0.038(3) 0.016(3) 0.009(3) 0.015(3)
C3 0.045(4) 0.048(3) 0.047(3) 0.009(3) 0.010(3) 0.011(3)
C7 0.047(3) 0.041(3) 0.031(3) 0.006(2) 0.008(3) 0.009(3)
O6 0.127(5) 0.083(3) 0.076(3) -0.041(3) -0.059(3) 0.056(3)
C12 0.058(4) 0.045(3) 0.032(3) -0.007(3) -0.007(3) 0.008(3)
C11 0.051(4) 0.059(4) 0.041(3) -0.005(3) -0.021(3) 0.006(3)
C1 0.046(3) 0.036(3) 0.035(3) 0.004(3) 0.008(3) 0.000(3)
C10 0.051(4) 0.046(3) 0.038(3) -0.021(3) -0.004(3) 0.011(3)
C14 0.058(4) 0.048(3) 0.037(3) -0.009(3) -0.017(3) 0.009(3)
C15 0.055(4) 0.051(3) 0.046(3) -0.019(3) -0.013(3) 0.014(3)
C9 0.062(4) 0.058(4) 0.053(4) -0.020(3) -0.004(4) 0.014(4)
O8 0.065(4) 0.046(4) 0.102(5) 0.000 0.000 0.020(3)
O1W 0.214(8) 0.124(5) 0.116(5) -0.027(5) -0.070(6) 0.071(6)

loop_
_atom_type_symbol
_atom_type_description
_atom_type_scat_dispersion_real
_atom_type_scat_dispersion_imag
_atom_type_scat_source
C C 0.0033 0.0016 'International Tables Vol C Tables 4.2.6.8 and 6.1.1.4'
H H 0.0000 0.0000 'International Tables Vol C Tables 4.2.6.8 and 6.1.1.4'
O O 0.0106 0.0060 'International Tables Vol C Tables 4.2.6.8 and 6.1.1.4'
Ni Ni 0.3393 1.1124 'International Tables Vol C Tables 4.2.6.8 and 6.1.1.4'

loop_
_geom_angle_atom_site_label_1
_geom_angle_atom_site_label_2
_geom_angle_atom_site_label_3
_geom_angle
_geom_angle_site_symmetry_1
_geom_angle_site_symmetry_3
O4 Ni1 O4 92.6(3) 6 .
O4 Ni1 O5 174.41(16) 6 .
O4 Ni1 O5 88.91(18) . .
O4 Ni1 O5 88.91(18) 6 6
O4 Ni1 O5 174.41(16) . 6
O5 Ni1 O5 89.1(2) . 6
O4 Ni1 O7 87.60(16) 6 .
O4 Ni1 O7 87.60(16) . .
O5 Ni1 O7 87.09(15) . .
O5 Ni1 O7 87.09(15) 6 .
O4 Ni1 O1 93.02(15) 6 .
O4 Ni1 O1 93.02(15) . .
O5 Ni1 O1 92.26(14) . .
O5 Ni1 O1 92.26(14) 6 .
O7 Ni1 O1 179.1(2) . .
O3 Ni2 O3 99.1(2) 6 .
O3 Ni2 O1 92.82(15) 6 .
O3 Ni2 O1 92.82(15) . .
O3 Ni2 O8 88.67(16) 6 .
O3 Ni2 O8 88.67(16) . .
O1 Ni2 O8 177.7(2) . .
O3 Ni2 O2 169.27(15) 6 .
O3 Ni2 O2 89.54(17) . .
O1 Ni2 O2 93.04(11) . .
O8 Ni2 O2 85.23(13) . .
O3 Ni2 O2 89.54(17) 6 5_655
O3 Ni2 O2 169.27(15) . 5_655
O1 Ni2 O2 93.04(11) . 5_655
O8 Ni2 O2 85.23(13) . 5_655
O2 Ni2 O2 81.2(2) . 5_655
C9 O5 Ni1 127.2(4) . .
Ni2 O1 Ni1 114.2(2) . .
C13 C6 C13 102.4(5) 3_455 4_545
C13 C6 C5 114.6(2) 3_455 2
C13 C6 C5 111.9(2) 4_545 2
C13 C6 C5 111.9(2) 3_455 .
C13 C6 C5 114.6(2) 4_545 .
C5 C6 C5 101.9(5) 2 .
C1 O3 Ni2 135.1(4) . .
C1 O4 Ni1 135.5(4) . .
C4 C5 C7 117.3(5) . .
C4 C5 C6 124.2(4) . .
C7 C5 C6 117.9(4) . .
C14 C13 C12 118.5(5) . .
C14 C13 C6 122.8(4) . 3
C12 C13 C6 118.3(4) . 3
Ni2 O2 Ni2 98.8(2) . 5_655
C8 C2 C3 118.7(5) . .
C8 C2 C1 120.3(5) . .
C3 C2 C1 121.0(5) . .
C5 C4 C3 121.4(5) . .
C5 C4 H4 119.3 . .
C3 C4 H4 119.3 . .
C2 C8 C7 121.0(5) . .
C2 C8 H8 119.5 . .
C7 C8 H8 119.5 . .
C4 C3 C2 120.1(5) . .
C4 C3 H3 120.0 . .
C2 C3 H3 120.0 . .
C8 C7 C5 121.4(5) . .
C8 C7 H7 119.3 . .
C5 C7 H7 119.3 . .
C11 C12 C13 119.7(5) . .
C11 C12 H12 120.2 . .
C13 C12 H12 120.2 . .
C10 C11 C12 120.3(5) . .
C10 C11 H11 119.9 . .
C12 C11 H11 119.9 . .
O4 C1 O3 126.4(5) . .
O4 C1 C2 115.4(5) . .
O3 C1 C2 118.1(5) . .
C15 C10 C11 118.7(5) . .
C15 C10 C9 122.8(5) . .
C11 C10 C9 118.4(5) . .
C13 C14 C15 120.7(5) . .
C13 C14 H14 119.6 . .
C15 C14 H14 119.6 . .
C10 C15 C14 122.1(6) . .
C10 C15 H15 119.0 . .
C14 C15 H15 119.0 . .
O5 C9 O6 125.2(6) . .
O5 C9 C10 119.2(5) . .
O6 C9 C10 115.5(6) . .

loop_
_geom_bond_atom_site_label_1
_geom_bond_atom_site_label_2
_geom_bond_distance
_geom_bond_site_symmetry_2
Ni1 O4 2.015(4) 6
Ni1 O4 2.015(4) .
Ni1 O5 2.060(4) .
Ni1 O5 2.060(4) 6
Ni1 O7 2.108(6) .
Ni1 O1 2.110(5) .
Ni2 O3 1.997(4) 6
Ni2 O3 1.997(4) .
Ni2 O1 2.042(5) .
Ni2 O8 2.088(6) .
Ni2 O2 2.143(4) .
Ni2 O2 2.143(4) 5_655
O5 C9 1.211(7) .
C6 C13 1.548(6) 3_455
C6 C13 1.548(6) 4_545
C6 C5 1.546(6) 2
C6 C5 1.546(6) .
O3 C1 1.246(6) .
O4 C1 1.225(6) .
C5 C4 1.378(7) .
C5 C7 1.391(7) .
C13 C14 1.361(7) .
C13 C12 1.409(7) .
C13 C6 1.548(6) 3
O2 Ni2 2.143(4) 5_655
C2 C8 1.352(7) .
C2 C3 1.400(8) .
C2 C1 1.513(7) .
C4 C3 1.387(7) .
C4 H4 0.9300 .
C8 C7 1.384(7) .
C8 H8 0.9300 .
C3 H3 0.9300 .
C7 H7 0.9300 .
O6 C9 1.290(7) .
C12 C11 1.391(8) .
C12 H12 0.9300 .
C11 C10 1.381(8) .
C11 H11 0.9300 .
C10 C15 1.357(8) .
C10 C9 1.520(8) .
C14 C15 1.368(7) .
C14 H14 0.9300 .
C15 H15 0.9300 .

loop_
_geom_torsion_atom_site_label_1
_geom_torsion_atom_site_label_2
_geom_torsion_atom_site_label_3
_geom_torsion_atom_site_label_4
_geom_torsion
_geom_torsion_site_symmetry_1
_geom_torsion_site_symmetry_4
O4 Ni1 O5 C9 76.9(5) . .
O5 Ni1 O5 C9 -108.3(5) 6 .
O7 Ni1 O5 C9 164.6(5) . .
O1 Ni1 O5 C9 -16.1(5) . .
O3 Ni2 O1 Ni1 49.66(12) 6 .
O3 Ni2 O1 Ni1 -49.66(12) . .
O2 Ni2 O1 Ni1 -139.34(11) . .
O2 Ni2 O1 Ni1 139.34(11) 5_655 .
O4 Ni1 O1 Ni2 -46.40(13) 6 .
O4 Ni1 O1 Ni2 46.40(13) . .
O5 Ni1 O1 Ni2 135.43(12) . .
O5 Ni1 O1 Ni2 -135.43(12) 6 .
O3 Ni2 O3 C1 -61.6(6) 6 .
O1 Ni2 O3 C1 31.7(6) . .
O8 Ni2 O3 C1 -150.1(6) . .
O2 Ni2 O3 C1 124.7(5) . .
O2 Ni2 O3 C1 154.7(6) 5_655 .
O4 Ni1 O4 C1 73.6(6) 6 .
O5 Ni1 O4 C1 -111.8(6) . .
O7 Ni1 O4 C1 161.1(6) . .
O1 Ni1 O4 C1 -19.6(6) . .
C13 C6 C5 C4 133.1(4) 3_455 .
C13 C6 C5 C4 17.1(6) 4_545 .
C5 C6 C5 C4 -103.9(5) 2 .
C13 C6 C5 C7 -56.0(5) 3_455 .
C13 C6 C5 C7 -172.0(4) 4_545 .
C5 C6 C5 C7 66.9(4) 2 .
O3 Ni2 O2 Ni2 30.4(8) 6 5_655
O3 Ni2 O2 Ni2 174.60(13) . 5_655
O1 Ni2 O2 Ni2 -92.61(9) . 5_655
O8 Ni2 O2 Ni2 85.90(11) . 5_655
O2 Ni2 O2 Ni2 0.0 5_655 5_655
C7 C5 C4 C3 -1.1(8) . .
C6 C5 C4 C3 169.7(5) . .
C3 C2 C8 C7 -3.7(9) . .
C1 C2 C8 C7 177.4(5) . .
C5 C4 C3 C2 1.5(9) . .
C8 C2 C3 C4 0.9(9) . .
C1 C2 C3 C4 179.7(5) . .
C2 C8 C7 C5 4.2(9) . .
C4 C5 C7 C8 -1.7(8) . .
C6 C5 C7 C8 -173.2(5) . .
C14 C13 C12 C11 -2.2(8) . .
C6 C13 C12 C11 170.8(5) 3 .
C13 C12 C11 C10 0.4(9) . .
Ni1 O4 C1 O3 -3.0(10) . .
Ni1 O4 C1 C2 -179.9(4) . .
Ni2 O3 C1 O4 -4.5(10) . .
Ni2 O3 C1 C2 172.3(4) . .
C8 C2 C1 O4 10.0(8) . .
C3 C2 C1 O4 -168.8(6) . .
C8 C2 C1 O3 -167.2(5) . .
C3 C2 C1 O3 14.0(8) . .
C12 C11 C10 C15 1.6(9) . .
C12 C11 C10 C9 -179.7(6) . .
C12 C13 C14 C15 2.1(8) . .
C6 C13 C14 C15 -170.6(5) 3 .
C11 C10 C15 C14 -1.8(10) . .
C9 C10 C15 C14 179.6(6) . .
C13 C14 C15 C10 -0.1(9) . .
Ni1 O5 C9 O6 7.7(10) . .
Ni1 O5 C9 C10 -172.3(4) . .
C15 C10 C9 O5 -174.4(6) . .
C11 C10 C9 O5 7.0(9) . .
C15 C10 C9 O6 5.6(10) . .
C11 C10 C9 O6 -173.0(6) . .

loop_
_platon_squeeze_void_nr
_platon_squeeze_void_average_x
_platon_squeeze_void_average_y
_platon_squeeze_void_average_z
_platon_squeeze_void_volume
_platon_squeeze_void_count_electrons
_platon_squeeze_void_content
1 -0.013 0.002 -0.006 4085 991 ' '
